data_2234778
loop_
_publ_author_name
'Govindan, E.'
'Ganesh, G.'
'Srinivasan, J.'
'Bakthadoss, M.'
'SubbiahPandi, A.'

_publ_section_title
;
 (<i>E</i>)-Methyl
 2-({2-ethoxy-6-[(<i>E</i>)-(hydroxyimino)methyl]phenoxy}methyl)-3-phenylacrylate
;
_journal_coeditor_code RN2100
_journal_issue 5
_journal_name_full 'Acta Crystallographica Section E'
_journal_page_first o1373
_journal_paper_doi 10.1107/S1600536812014596
_journal_volume 68
_journal_year 2012
_chemical_formula_iupac 'C20 H21 N O5'
_chemical_formula_moiety 'C20 H21 N O5'
_chemical_formula_sum 'C20 H21 N O5'
_chemical_formula_weight 355.38
_chemical_name_systematic
;
(<i>E</i>)-Methyl
2-({2-ethoxy-6-[(<i>E</i>)-(hydroxyimino)methyl]phenoxy}methyl)-3-phenylacrylate
;
_space_group_IT_number 14
_symmetry_cell_setting monoclinic
_symmetry_space_group_name_Hall '-P 2yn'
_symmetry_space_group_name_H-M 'P 1 21/n 1'
_atom_sites_solution_hydrogens geom
_atom_sites_solution_primary direct
_atom_sites_solution_secondary difmap
_audit_creation_method SHELXL-97
_cell_angle_alpha 90.00
_cell_angle_beta 103.5610(10)
_cell_angle_gamma 90.00
_cell_formula_units_Z 4
_cell_length_a 7.4009(3)
_cell_length_b 22.1125(10)
_cell_length_c 11.3681(5)
_cell_measurement_reflns_used 6042
_cell_measurement_temperature 293(2)
_cell_measurement_theta_max 31.6
_cell_measurement_theta_min 1.8
_cell_volume 1808.55(14)
_computing_cell_refinement 'SAINT (Bruker, 2004)'
_computing_data_collection 'APEX2 (Bruker, 2004)'
_computing_data_reduction 'SAINT (Bruker, 2004)'
_computing_molecular_graphics 'ORTEP-3 (Farrugia, 1997)'
_computing_publication_material 'SHELXL97 (Sheldrick, 2008) and PLATON (Spek, 2009)'
_computing_structure_refinement 'SHELXL97 (Sheldrick, 2008)'
_computing_structure_solution 'SHELXS97 (Sheldrick, 2008)'
_diffrn_ambient_temperature 293(2)
_diffrn_measured_fraction_theta_full 0.995
_diffrn_measured_fraction_theta_max 0.995
_diffrn_measurement_device_type 'Bruker APEXII CCD area detector'
_diffrn_measurement_method '\w and \f scans'
_diffrn_radiation_monochromator graphite
_diffrn_radiation_source 'fine-focus sealed tube'
_diffrn_radiation_type MoK\a
_diffrn_radiation_wavelength 0.71073
_diffrn_reflns_av_R_equivalents 0.0268
_diffrn_reflns_av_sigmaI/netI 0.0249
_diffrn_reflns_limit_h_max 10
_diffrn_reflns_limit_h_min -10
_diffrn_reflns_limit_k_max 32
_diffrn_reflns_limit_k_min -32
_diffrn_reflns_limit_l_max 16
_diffrn_reflns_limit_l_min -14
_diffrn_reflns_number 25247
_diffrn_reflns_theta_full 31.61
_diffrn_reflns_theta_max 31.61
_diffrn_reflns_theta_min 1.84
_diffrn_standards_number 0
_exptl_absorpt_coefficient_mu 0.094
_exptl_absorpt_correction_T_max 0.983
_exptl_absorpt_correction_T_min 0.978
_exptl_absorpt_correction_type multi-scan
_exptl_absorpt_process_details '(SADABS; Sheldrick, 1996)'
_exptl_crystal_colour 'white crystalline'
_exptl_crystal_density_diffrn 1.305
_exptl_crystal_density_meas 1.375
_exptl_crystal_density_method 'not measured'
_exptl_crystal_description Block
_exptl_crystal_F_000 752
_exptl_crystal_size_max 0.25
_exptl_crystal_size_mid 0.22
_exptl_crystal_size_min 0.19
_refine_diff_density_max 0.495
_refine_diff_density_min -0.240
_refine_ls_extinction_method none
_refine_ls_goodness_of_fit_ref 1.021
_refine_ls_hydrogen_treatment constr
_refine_ls_matrix_type full
_refine_ls_number_parameters 238
_refine_ls_number_reflns 6042
_refine_ls_number_restraints 0
_refine_ls_restrained_S_all 1.021
_refine_ls_R_factor_all 0.0764
_refine_ls_R_factor_gt 0.0527
_refine_ls_shift/su_max 0.000
_refine_ls_shift/su_mean 0.000
_refine_ls_structure_factor_coef Fsqd
_refine_ls_weighting_details 'calc w=1/[\s^2^(Fo^2^)+(0.0873P)^2^+0.3814P] where P=(Fo^2^+2Fc^2^)/3'
_refine_ls_weighting_scheme calc
_refine_ls_wR_factor_gt 0.1464
_refine_ls_wR_factor_ref 0.1670
_reflns_number_gt 4293
_reflns_number_total 6042
_reflns_threshold_expression I>2\s(I)
_cod_data_source_file rn2100.cif
_cod_data_source_block I
_cod_original_sg_symbol_H-M 'P 21/n'
_cod_database_code 2234778
_cod_database_fobs_code 2234778

loop_
_symmetry_equiv_pos_as_xyz
'x, y, z'
'-x+1/2, y+1/2, -z+1/2'
'-x, -y, -z'
'x-1/2, -y-1/2, z-1/2'

loop_
_atom_site_type_symbol
_atom_site_label
_atom_site_fract_x
_atom_site_fract_y
_atom_site_fract_z
_atom_site_U_iso_or_equiv
_atom_site_adp_type
_atom_site_calc_flag
_atom_site_refinement_flags
_atom_site_occupancy
_atom_site_symmetry_multiplicity
C C1 0.66305(18) 0.04722(6) 0.86324(12) 0.0369(3) Uani d . 1 1
H H1 0.6348 0.0414 0.7799 0.044 Uiso calc R 1 1
C C2 0.52766(17) 0.07679(6) 0.91943(11) 0.0313(2) Uani d . 1 1
C C3 0.5530(2) 0.08059(6) 1.04563(12) 0.0385(3) Uani d . 1 1
H H3 0.6589 0.0641 1.0960 0.046 Uiso calc R 1 1
C C4 0.4225(2) 0.10847(7) 1.09493(12) 0.0423(3) Uani d . 1 1
H H4 0.4392 0.1097 1.1786 0.051 Uiso calc R 1 1
C C5 0.2661(2) 0.13482(7) 1.02182(13) 0.0415(3) Uani d . 1 1
H H5 0.1791 0.1539 1.0563 0.050 Uiso calc R 1 1
C C6 0.23961(18) 0.13273(6) 0.89702(11) 0.0337(3) Uani d . 1 1
C C7 0.36826(16) 0.10210(5) 0.84560(10) 0.0291(2) Uani d . 1 1
C C8 -0.0070(3) 0.20593(10) 0.86177(17) 0.0632(5) Uani d . 1 1
H H8A 0.0740 0.2293 0.9250 0.076 Uiso calc R 1 1
H H8B -0.1026 0.1872 0.8951 0.076 Uiso calc R 1 1
C C9 -0.0933(3) 0.24597(10) 0.7579(2) 0.0772(6) Uani d . 1 1
H H9A 0.0013 0.2608 0.7202 0.116 Uiso calc R 1 1
H H9B -0.1532 0.2795 0.7867 0.116 Uiso calc R 1 1
H H9C -0.1834 0.2234 0.7000 0.116 Uiso calc R 1 1
C C10 0.17647(18) 0.06976(7) 0.65716(11) 0.0372(3) Uani d . 1 1
H H10A 0.0762 0.0989 0.6349 0.045 Uiso calc R 1 1
H H10B 0.1401 0.0393 0.7085 0.045 Uiso calc R 1 1
C C11 0.21243(17) 0.04080(6) 0.54594(11) 0.0329(3) Uani d . 1 1
C C12 0.28726(19) -0.02179(7) 0.56460(13) 0.0388(3) Uani d . 1 1
C C13 0.3504(3) -0.11301(8) 0.4760(2) 0.0604(5) Uani d . 1 1
H H13A 0.4669 -0.1161 0.5346 0.091 Uiso calc R 1 1
H H13B 0.3642 -0.1283 0.3996 0.091 Uiso calc R 1 1
H H13C 0.2580 -0.1362 0.5028 0.091 Uiso calc R 1 1
C C14 0.17680(17) 0.06620(6) 0.43559(11) 0.0335(3) Uani d . 1 1
H H14 0.2015 0.0421 0.3742 0.040 Uiso calc R 1 1
C C15 0.10419(17) 0.12684(6) 0.39869(11) 0.0335(3) Uani d . 1 1
C C16 0.1278(2) 0.17773(7) 0.47358(14) 0.0432(3) Uani d . 1 1
H H16 0.1968 0.1747 0.5531 0.052 Uiso calc R 1 1
C C17 0.0490(2) 0.23275(7) 0.43013(16) 0.0513(4) Uani d . 1 1
H H17 0.0651 0.2663 0.4808 0.062 Uiso calc R 1 1
C C18 -0.0529(2) 0.23794(8) 0.31254(17) 0.0531(4) Uani d . 1 1
H H18 -0.1072 0.2747 0.2844 0.064 Uiso calc R 1 1
C C19 -0.0744(2) 0.18858(8) 0.23667(15) 0.0522(4) Uani d . 1 1
H H19 -0.1420 0.1921 0.1570 0.063 Uiso calc R 1 1
C C20 0.0045(2) 0.13382(7) 0.27890(13) 0.0422(3) Uani d . 1 1
H H20 -0.0091 0.1009 0.2266 0.051 Uiso calc R 1 1
N N1 0.81897(15) 0.02940(6) 0.92689(10) 0.0383(3) Uani d . 1 1
O O1 0.92841(16) 0.00226(6) 0.85611(10) 0.0534(3) Uani d . 1 1
H H1A 1.0254 -0.0101 0.9001 0.080 Uiso calc R 1 1
O O2 0.09792(15) 0.16043(5) 0.81645(9) 0.0468(3) Uani d . 1 1
O O3 0.34510(11) 0.09991(4) 0.72187(7) 0.0319(2) Uani d . 1 1
O O4 0.3345(2) -0.04452(6) 0.66304(12) 0.0700(4) Uani d . 1 1
O O5 0.29384(17) -0.05077(5) 0.46293(10) 0.0503(3) Uani d . 1 1

loop_
_atom_site_aniso_label
_atom_site_aniso_U_11
_atom_site_aniso_U_22
_atom_site_aniso_U_33
_atom_site_aniso_U_12
_atom_site_aniso_U_13
_atom_site_aniso_U_23
C1 0.0359(6) 0.0413(7) 0.0303(6) 0.0062(5) 0.0017(5) -0.0023(5)
C2 0.0332(5) 0.0295(6) 0.0281(5) 0.0018(4) 0.0011(4) -0.0014(4)
C3 0.0446(7) 0.0380(7) 0.0282(6) 0.0048(5) -0.0008(5) 0.0006(5)
C4 0.0565(8) 0.0434(7) 0.0256(6) 0.0044(6) 0.0067(5) -0.0007(5)
C5 0.0496(8) 0.0433(7) 0.0336(7) 0.0087(6) 0.0140(6) -0.0007(5)
C6 0.0362(6) 0.0328(6) 0.0312(6) 0.0052(5) 0.0061(5) 0.0005(5)
C7 0.0319(5) 0.0292(5) 0.0247(5) 0.0005(4) 0.0038(4) 0.0003(4)
C8 0.0637(10) 0.0767(13) 0.0540(10) 0.0377(10) 0.0236(8) 0.0090(9)
C9 0.0768(14) 0.0746(14) 0.0834(15) 0.0377(11) 0.0253(12) 0.0154(11)
C10 0.0307(6) 0.0521(8) 0.0277(6) -0.0065(5) 0.0046(4) -0.0026(5)
C11 0.0293(5) 0.0399(6) 0.0274(6) -0.0034(5) 0.0021(4) -0.0004(5)
C12 0.0347(6) 0.0416(7) 0.0364(7) -0.0033(5) 0.0007(5) 0.0059(5)
C13 0.0545(9) 0.0386(8) 0.0902(14) 0.0061(7) 0.0213(9) 0.0016(8)
C14 0.0353(6) 0.0363(6) 0.0275(6) 0.0001(5) 0.0044(5) -0.0028(5)
C15 0.0321(5) 0.0375(6) 0.0300(6) 0.0007(5) 0.0058(4) -0.0004(5)
C16 0.0461(7) 0.0426(8) 0.0376(7) 0.0019(6) 0.0030(6) -0.0063(6)
C17 0.0570(9) 0.0411(8) 0.0550(9) 0.0062(7) 0.0117(7) -0.0097(7)
C18 0.0524(9) 0.0442(8) 0.0607(10) 0.0163(7) 0.0091(7) 0.0044(7)
C19 0.0556(9) 0.0531(9) 0.0410(8) 0.0107(7) -0.0023(7) 0.0050(7)
C20 0.0507(8) 0.0405(7) 0.0318(6) 0.0032(6) 0.0023(6) -0.0018(5)
N1 0.0344(5) 0.0451(6) 0.0338(5) 0.0073(4) 0.0043(4) -0.0037(5)
O1 0.0444(6) 0.0776(8) 0.0371(5) 0.0225(5) 0.0070(4) -0.0060(5)
O2 0.0454(5) 0.0547(6) 0.0384(5) 0.0229(5) 0.0059(4) 0.0001(4)
O3 0.0299(4) 0.0403(5) 0.0238(4) -0.0013(3) 0.0032(3) 0.0005(3)
O4 0.0975(11) 0.0573(8) 0.0452(7) 0.0093(7) -0.0035(7) 0.0172(6)
O5 0.0609(7) 0.0410(6) 0.0482(6) 0.0104(5) 0.0109(5) 0.0010(5)

loop_
_atom_type_symbol
_atom_type_description
_atom_type_scat_dispersion_real
_atom_type_scat_dispersion_imag
_atom_type_scat_source
C C 0.0033 0.0016 'International Tables Vol C Tables 4.2.6.8 and 6.1.1.4'
H H 0.0000 0.0000 'International Tables Vol C Tables 4.2.6.8 and 6.1.1.4'
N N 0.0061 0.0033 'International Tables Vol C Tables 4.2.6.8 and 6.1.1.4'
O O 0.0106 0.0060 'International Tables Vol C Tables 4.2.6.8 and 6.1.1.4'

loop_
_geom_angle_atom_site_label_1
_geom_angle_atom_site_label_2
_geom_angle_atom_site_label_3
_geom_angle
N1 C1 C2 120.86(12)
N1 C1 H1 119.6
C2 C1 H1 119.6
C7 C2 C3 118.81(12)
C7 C2 C1 119.08(11)
C3 C2 C1 122.11(11)
C4 C3 C2 120.40(12)
C4 C3 H3 119.8
C2 C3 H3 119.8
C3 C4 C5 120.89(12)
C3 C4 H4 119.6
C5 C4 H4 119.6
C4 C5 C6 119.84(13)
C4 C5 H5 120.1
C6 C5 H5 120.1
O2 C6 C5 125.00(12)
O2 C6 C7 115.26(11)
C5 C6 C7 119.70(12)
O3 C7 C2 119.05(11)
O3 C7 C6 120.55(10)
C2 C7 C6 120.27(11)
O2 C8 C9 107.33(15)
O2 C8 H8A 110.2
C9 C8 H8A 110.2
O2 C8 H8B 110.2
C9 C8 H8B 110.2
H8A C8 H8B 108.5
C8 C9 H9A 109.5
C8 C9 H9B 109.5
H9A C9 H9B 109.5
C8 C9 H9C 109.5
H9A C9 H9C 109.5
H9B C9 H9C 109.5
O3 C10 C11 108.81(10)
O3 C10 H10A 109.9
C11 C10 H10A 109.9
O3 C10 H10B 109.9
C11 C10 H10B 109.9
H10A C10 H10B 108.3
C14 C11 C12 120.50(12)
C14 C11 C10 125.14(13)
C12 C11 C10 114.32(11)
O4 C12 O5 123.03(15)
O4 C12 C11 122.64(15)
O5 C12 C11 114.32(12)
O5 C13 H13A 109.5
O5 C13 H13B 109.5
H13A C13 H13B 109.5
O5 C13 H13C 109.5
H13A C13 H13C 109.5
H13B C13 H13C 109.5
C11 C14 C15 128.85(12)
C11 C14 H14 115.6
C15 C14 H14 115.6
C20 C15 C16 117.84(13)
C20 C15 C14 116.97(12)
C16 C15 C14 125.18(12)
C17 C16 C15 120.45(14)
C17 C16 H16 119.8
C15 C16 H16 119.8
C18 C17 C16 120.46(15)
C18 C17 H17 119.8
C16 C17 H17 119.8
C17 C18 C19 119.90(15)
C17 C18 H18 120.1
C19 C18 H18 120.1
C18 C19 C20 120.01(15)
C18 C19 H19 120.0
C20 C19 H19 120.0
C19 C20 C15 121.30(14)
C19 C20 H20 119.4
C15 C20 H20 119.4
C1 N1 O1 112.01(11)
N1 O1 H1A 109.5
C6 O2 C8 117.90(12)
C7 O3 C10 114.80(9)
C12 O5 C13 116.09(14)

loop_
_geom_bond_atom_site_label_1
_geom_bond_atom_site_label_2
_geom_bond_distance
C1 N1 1.2723(16)
C1 C2 1.4627(18)
C1 H1 0.9300
C2 C7 1.3947(16)
C2 C3 1.4051(18)
C3 C4 1.371(2)
C3 H3 0.9300
C4 C5 1.385(2)
C4 H4 0.9300
C5 C6 1.3866(19)
C5 H5 0.9300
C6 O2 1.3650(15)
C6 C7 1.4029(17)
C7 O3 1.3774(14)
C8 O2 1.4382(19)
C8 C9 1.494(3)
C8 H8A 0.9700
C8 H8B 0.9700
C9 H9A 0.9600
C9 H9B 0.9600
C9 H9C 0.9600
C10 O3 1.4536(15)
C10 C11 1.4957(18)
C10 H10A 0.9700
C10 H10B 0.9700
C11 C14 1.3429(18)
C11 C12 1.487(2)
C12 O4 1.2014(17)
C12 O5 1.3324(19)
C13 O5 1.436(2)
C13 H13A 0.9600
C13 H13B 0.9600
C13 H13C 0.9600
C14 C15 1.4687(18)
C14 H14 0.9300
C15 C20 1.3970(18)
C15 C16 1.3971(19)
C16 C17 1.389(2)
C16 H16 0.9300
C17 C18 1.377(2)
C17 H17 0.9300
C18 C19 1.377(2)
C18 H18 0.9300
C19 C20 1.381(2)
C19 H19 0.9300
C20 H20 0.9300
N1 O1 1.4034(15)
O1 H1A 0.8200

loop_
_geom_hbond_atom_site_label_D
_geom_hbond_atom_site_label_H
_geom_hbond_atom_site_label_A
_geom_hbond_site_symmetry_A
_geom_hbond_distance_DH
_geom_hbond_distance_HA
_geom_hbond_distance_DA
_geom_hbond_angle_DHA
O1 H1A N1 3_757 0.82 2.08 2.8121(15) 149.1
C4 H4 O4 3_657 0.93 2.59 3.2379(18) 127.1
C20 H20 O1 3_656 0.93 2.59 3.466(2) 157.2
C9 H9B Cg2 4_455 0.96 2.79 3.616(2) 145

loop_
_geom_torsion_atom_site_label_1
_geom_torsion_atom_site_label_2
_geom_torsion_atom_site_label_3
_geom_torsion_atom_site_label_4
_geom_torsion
N1 C1 C2 C7 172.39(13)
N1 C1 C2 C3 -7.6(2)
C7 C2 C3 C4 0.3(2)
C1 C2 C3 C4 -179.74(14)
C2 C3 C4 C5 -1.8(2)
C3 C4 C5 C6 0.5(2)
C4 C5 C6 O2 -175.45(14)
C4 C5 C6 C7 2.2(2)
C3 C2 C7 O3 178.30(11)
C1 C2 C7 O3 -1.65(18)
C3 C2 C7 C6 2.38(19)
C1 C2 C7 C6 -177.57(12)
O2 C6 C7 O3 -1.64(18)
C5 C6 C7 O3 -179.51(12)
O2 C6 C7 C2 174.22(12)
C5 C6 C7 C2 -3.7(2)
O3 C10 C11 C14 -93.89(15)
O3 C10 C11 C12 88.35(13)
C14 C11 C12 O4 174.10(15)
C10 C11 C12 O4 -8.0(2)
C14 C11 C12 O5 -7.17(18)
C10 C11 C12 O5 170.71(11)
C12 C11 C14 C15 -179.71(12)
C10 C11 C14 C15 2.7(2)
C11 C14 C15 C20 -152.45(14)
C11 C14 C15 C16 27.8(2)
C20 C15 C16 C17 1.9(2)
C14 C15 C16 C17 -178.35(14)
C15 C16 C17 C18 -0.2(3)
C16 C17 C18 C19 -1.1(3)
C17 C18 C19 C20 0.7(3)
C18 C19 C20 C15 1.1(3)
C16 C15 C20 C19 -2.4(2)
C14 C15 C20 C19 177.90(15)
C2 C1 N1 O1 179.96(12)
C5 C6 O2 C8 14.9(2)
C7 C6 O2 C8 -162.82(15)
C9 C8 O2 C6 156.80(17)
C2 C7 O3 C10 122.08(13)
C6 C7 O3 C10 -62.01(15)
C11 C10 O3 C7 -149.29(11)
O4 C12 O5 C13 3.8(2)
C11 C12 O5 C13 -174.95(13)

loop_
_cod_related_entry_id
_cod_related_entry_database
_cod_related_entry_code
1 ChemSpider 30657712
